data_8105329
loop_
_publ_author_name
'Koh, Dongsoo'

_publ_section_title
;
 The crystal structure of
 2-(2,3-dimethoxyphenyl)-3-hydroxy-4H-chromen-4-one, C17H14O5
;
_journal_issue 4
_journal_name_full 'Zeitschrift f\"ur Kristallographie - New Crystal Structures'
_journal_page_first 913
_journal_page_last 914
_journal_paper_doi 10.1515/ncrs-2020-0099
_journal_volume 235
_journal_year 2020
_chemical_formula_moiety 'C17 H14 O5'
_chemical_formula_sum 'C17 H14 O5'
_chemical_formula_weight 298.28
_chemical_name_systematic
;
2-(2, 3-dimethoxyphenyl)-3-hydroxy-4H-chromen-4-one
;
_space_group_crystal_system monoclinic
_space_group_IT_number 14
_space_group_name_Hall '-P 2ybc'
_space_group_name_H-M_alt 'P 1 21/c 1'
_atom_sites_solution_hydrogens geom
_audit_creation_method SHELXL-2014/7
_cell_angle_alpha 90
_cell_angle_beta 92.622(2)
_cell_angle_gamma 90
_cell_formula_units_Z 4
_cell_length_a 11.7580(7)
_cell_length_b 8.3745(5)
_cell_length_c 13.8754(8)
_cell_measurement_reflns_used 9919
_cell_measurement_temperature 223(2)
_cell_measurement_theta_max 28.31
_cell_measurement_theta_min 2.94
_cell_volume 1364.84(14)
_computing_cell_refinement 'Bruker SAINT [1]'
_computing_data_collection 'Bruker APEX2 [1]'
_computing_data_reduction 'Bruker SAINT [1]'
_computing_molecular_graphics 'OLEX2 [4]'
_computing_publication_material 'PublCIF [5]'
_computing_structure_refinement 'SHELXL-2014/7 [3]'
_computing_structure_solution 'SHELXT  [2]'
_diffrn_ambient_temperature 223(2)
_diffrn_measured_fraction_theta_full 0.996
_diffrn_measured_fraction_theta_max 0.995
_diffrn_measurement_device_type 'PHOTON II M14'
_diffrn_measurement_method '\f and \w scans'
_diffrn_radiation_type MoK\a
_diffrn_radiation_wavelength 0.71073
_diffrn_reflns_av_R_equivalents 0.0425
_diffrn_reflns_av_unetI/netI 0.0166
_diffrn_reflns_Laue_measured_fraction_full 0.996
_diffrn_reflns_Laue_measured_fraction_max 0.995
_diffrn_reflns_limit_h_max 15
_diffrn_reflns_limit_h_min -15
_diffrn_reflns_limit_k_max 11
_diffrn_reflns_limit_k_min -11
_diffrn_reflns_limit_l_max 18
_diffrn_reflns_limit_l_min -18
_diffrn_reflns_number 43522
_diffrn_reflns_point_group_measured_fraction_full 0.996
_diffrn_reflns_point_group_measured_fraction_max 0.995
_diffrn_reflns_theta_full 25.242
_diffrn_reflns_theta_max 28.352
_diffrn_reflns_theta_min 1.734
_exptl_absorpt_coefficient_mu 0.107
_exptl_absorpt_correction_T_max 0.7457
_exptl_absorpt_correction_T_min 0.7132
_exptl_absorpt_correction_type multi-scan
_exptl_absorpt_process_details 'Bruker SADABS'
_exptl_crystal_colour yellow
_exptl_crystal_density_diffrn 1.452
_exptl_crystal_description block
_exptl_crystal_F_000 624
_exptl_crystal_size_max 0.468
_exptl_crystal_size_mid 0.215
_exptl_crystal_size_min 0.116
_refine_diff_density_max 0.278
_refine_diff_density_min -0.177
_refine_diff_density_rms 0.040
_refine_ls_extinction_coef .
_refine_ls_extinction_method none
_refine_ls_goodness_of_fit_ref 1.050
_refine_ls_hydrogen_treatment constr
_refine_ls_matrix_type full
_refine_ls_number_parameters 202
_refine_ls_number_reflns 3399
_refine_ls_number_restraints 0
_refine_ls_restrained_S_all 1.050
_refine_ls_R_factor_all 0.0540
_refine_ls_R_factor_gt 0.0423
_refine_ls_shift/su_max 0.004
_refine_ls_shift/su_mean 0.000
_refine_ls_structure_factor_coef Fsqd
_refine_ls_weighting_details 'w=1/[\s^2^(Fo^2^)+(0.0451P)^2^+0.6596P] where P=(Fo^2^+2Fc^2^)/3'
_refine_ls_weighting_scheme calc
_refine_ls_wR_factor_gt 0.1073
_refine_ls_wR_factor_ref 0.1163
_reflns_Friedel_coverage 0.000
_reflns_Friedel_fraction_full .
_reflns_Friedel_fraction_max .
_reflns_number_gt 2778
_reflns_number_total 3399
_reflns_threshold_expression 'I > 2\s(I)'
_cod_data_source_file suppl_ncrs-2020-0099_suppl.cif
_cod_data_source_block A15078
_cod_depositor_comments
;
The following automatic conversions were performed:

data item '_exptl_absorpt_correction_type' value 'Multi-scan' was
changed to 'multi-scan' in accordance with the built-in table derived
from the CIF Core dictionary named 'cif_core.dic' version 2.4.5 last
updated on 2014-11-21.

Automatic conversion script
Id: cif_fix_values 8738 2021-04-28 16:35:53Z antanas 
;
_cod_original_sg_symbol_H-M 'P 21/c'
_cod_database_code 8105329
_shelx_shelxl_version_number 2014/7
_shelx_space_group_comment
; 
The symmetry employed for this shelxl refinement is uniquely defined 
by the following loop, which should always be used as a source of 
symmetry information in preference to the above space-group names. 
They are only intended as comments. 
;
_shelx_estimated_absorpt_t_min 0.951
_shelx_estimated_absorpt_t_max 0.988

loop_
_space_group_symop_operation_xyz
'x, y, z'
'-x, y+1/2, -z+1/2'
'-x, -y, -z'
'x, -y-1/2, z-1/2'

loop_
_atom_site_label
_atom_site_type_symbol
_atom_site_fract_x
_atom_site_fract_y
_atom_site_fract_z
_atom_site_U_iso_or_equiv
_atom_site_adp_type
_atom_site_occupancy
_atom_site_site_symmetry_order
_atom_site_calc_flag
_atom_site_refinement_flags_posn
_atom_site_refinement_flags_adp
_atom_site_refinement_flags_occupancy
_atom_site_disorder_assembly
_atom_site_disorder_group
O1 O 1.04390(9) 0.36789(13) 0.42187(8) 0.0388(3) Uani 1 1 d . . . . .
O2 O 0.78355(8) 0.04616(11) 0.40086(7) 0.0330(2) Uani 1 1 d . . . . .
O3 O 0.82309(9) 0.46797(12) 0.44307(9) 0.0391(3) Uani 1 1 d . . . . .
O4 O 0.62705(9) 0.37486(13) 0.28440(7) 0.0371(3) Uani 1 1 d . . . . .
O5 O 0.40483(9) 0.44123(16) 0.31296(8) 0.0460(3) Uani 1 1 d . . . . .
C1 C 0.96558(11) 0.26886(16) 0.41232(10) 0.0292(3) Uani 1 1 d . . . . .
C2 C 0.84826(12) 0.31261(16) 0.42434(10) 0.0297(3) Uani 1 1 d . . . . .
C3 C 0.76345(11) 0.20401(16) 0.41863(10) 0.0293(3) Uani 1 1 d . . . . .
C4 C 0.89189(12) -0.00300(17) 0.38429(10) 0.0302(3) Uani 1 1 d . . . . .
C5 C 0.90545(14) -0.16504(18) 0.36333(11) 0.0373(3) Uani 1 1 d . . . . .
H5 H 0.8429 -0.2349 0.3622 0.045 Uiso 1 1 calc R U . . .
C6 C 1.01223(15) -0.21980(19) 0.34439(11) 0.0413(4) Uani 1 1 d . . . . .
H6 H 1.0226 -0.3285 0.3302 0.050 Uiso 1 1 calc R U . . .
C7 C 1.10545(14) -0.11684(19) 0.34581(12) 0.0412(4) Uani 1 1 d . . . . .
H7 H 1.1777 -0.1558 0.3315 0.049 Uiso 1 1 calc R U . . .
C8 C 1.09156(13) 0.04185(18) 0.36821(11) 0.0361(3) Uani 1 1 d . . . . .
H8 H 1.1548 0.1106 0.3702 0.043 Uiso 1 1 calc R U . . .
C9 C 0.98335(12) 0.10186(16) 0.38815(9) 0.0290(3) Uani 1 1 d . . . . .
H3 H 0.8773 0.5098 0.4740 0.059 Uiso 1 1 calc R U . . .
C10 C 0.64198(11) 0.23658(16) 0.43384(10) 0.0301(3) Uani 1 1 d . . . . .
C11 C 0.57807(12) 0.32752(17) 0.36779(10) 0.0303(3) Uani 1 1 d . . . . .
C12 C 0.46314(12) 0.35873(18) 0.38392(11) 0.0338(3) Uani 1 1 d . . . . .
C13 C 0.41586(13) 0.30197(19) 0.46729(12) 0.0379(3) Uani 1 1 d . . . . .
H13 H 0.3398 0.3260 0.4796 0.045 Uiso 1 1 calc R U . . .
C14 C 0.48036(14) 0.2102(2) 0.53228(12) 0.0413(4) Uani 1 1 d . . . . .
H14 H 0.4475 0.1709 0.5881 0.050 Uiso 1 1 calc R U . . .
C15 C 0.59249(13) 0.17609(19) 0.51565(12) 0.0379(3) Uani 1 1 d . . . . .
H15 H 0.6355 0.1121 0.5594 0.045 Uiso 1 1 calc R U . . .
C16 C 0.62713(16) 0.5434(2) 0.26579(13) 0.0467(4) Uani 1 1 d . . . . .
H16A H 0.5493 0.5819 0.2601 0.070 Uiso 1 1 calc R U . . .
H16B H 0.6645 0.5641 0.2061 0.070 Uiso 1 1 calc R U . . .
H16C H 0.6677 0.5981 0.3185 0.070 Uiso 1 1 calc R U . . .
C17 C 0.29439(13) 0.4985(2) 0.33305(13) 0.0463(4) Uani 1 1 d . . . . .
H17A H 0.2417 0.4094 0.3343 0.069 Uiso 1 1 calc R U . . .
H17B H 0.2689 0.5734 0.2833 0.069 Uiso 1 1 calc R U . . .
H17C H 0.2973 0.5515 0.3952 0.069 Uiso 1 1 calc R U . . .

loop_
_atom_site_aniso_label
_atom_site_aniso_U_11
_atom_site_aniso_U_22
_atom_site_aniso_U_33
_atom_site_aniso_U_23
_atom_site_aniso_U_13
_atom_site_aniso_U_12
C1 0.0296(7) 0.0297(7) 0.0285(6) -0.0011(5) 0.0032(5) -0.0008(5)
O1 0.0307(5) 0.0344(6) 0.0517(6) -0.0075(5) 0.0074(5) -0.0059(4)
C2 0.0313(7) 0.0249(6) 0.0328(7) -0.0013(5) 0.0018(5) 0.0008(5)
C3 0.0303(7) 0.0275(6) 0.0301(6) -0.0004(5) 0.0006(5) 0.0006(5)
O2 0.0317(5) 0.0259(5) 0.0413(6) -0.0018(4) 0.0003(4) -0.0014(4)
C4 0.0333(7) 0.0287(7) 0.0285(6) 0.0004(5) -0.0002(5) 0.0025(5)
C5 0.0454(8) 0.0276(7) 0.0386(8) -0.0022(6) -0.0016(6) 0.0000(6)
C6 0.0558(10) 0.0299(7) 0.0379(8) -0.0034(6) 0.0001(7) 0.0095(7)
C7 0.0434(8) 0.0403(8) 0.0401(8) -0.0016(7) 0.0048(7) 0.0130(7)
C8 0.0342(7) 0.0371(8) 0.0374(8) -0.0004(6) 0.0052(6) 0.0041(6)
C9 0.0325(7) 0.0283(6) 0.0261(6) 0.0004(5) 0.0018(5) 0.0017(5)
O3 0.0307(5) 0.0264(5) 0.0603(7) -0.0087(5) 0.0026(5) 0.0001(4)
C10 0.0288(6) 0.0269(6) 0.0346(7) -0.0037(5) 0.0020(5) -0.0039(5)
C11 0.0297(7) 0.0310(7) 0.0304(7) -0.0049(5) 0.0043(5) -0.0028(5)
C12 0.0299(7) 0.0366(7) 0.0349(7) -0.0057(6) 0.0011(6) -0.0009(6)
C13 0.0310(7) 0.0393(8) 0.0441(8) -0.0052(6) 0.0097(6) -0.0034(6)
C14 0.0420(8) 0.0394(8) 0.0434(8) 0.0024(7) 0.0134(7) -0.0050(7)
C15 0.0384(8) 0.0354(8) 0.0401(8) 0.0048(6) 0.0045(6) -0.0024(6)
O4 0.0371(5) 0.0419(6) 0.0331(5) 0.0016(4) 0.0092(4) 0.0053(4)
C16 0.0495(10) 0.0451(9) 0.0465(9) 0.0085(7) 0.0124(7) 0.0038(7)
O5 0.0313(5) 0.0675(8) 0.0392(6) 0.0032(5) 0.0021(4) 0.0116(5)
C17 0.0307(7) 0.0610(11) 0.0469(9) -0.0059(8) -0.0008(6) 0.0086(7)

loop_
_atom_type_symbol
_atom_type_description
_atom_type_scat_dispersion_real
_atom_type_scat_dispersion_imag
_atom_type_scat_source
C C 0.0033 0.0016 'International Tables Vol C Tables 4.2.6.8 and 6.1.1.4'
H H 0.0000 0.0000 'International Tables Vol C Tables 4.2.6.8 and 6.1.1.4'
O O 0.0106 0.0060 'International Tables Vol C Tables 4.2.6.8 and 6.1.1.4'

loop_
_geom_angle_atom_site_label_1
_geom_angle_atom_site_label_2
_geom_angle_atom_site_label_3
_geom_angle
_geom_angle_site_symmetry_1
_geom_angle_site_symmetry_3
O1 C1 C2 121.72(13) . .
O1 C1 C9 123.55(13) . .
C2 C1 C9 114.73(12) . .
C3 C2 O3 119.25(12) . .
C3 C2 C1 121.97(13) . .
O3 C2 C1 118.78(12) . .
C2 C3 O2 121.94(12) . .
C2 C3 C10 125.69(13) . .
O2 C3 C10 112.34(11) . .
C3 O2 C4 119.41(11) . .
O2 C4 C9 121.94(12) . .
O2 C4 C5 116.28(13) . .
C9 C4 C5 121.78(13) . .
C6 C5 C4 118.54(15) . .
C6 C5 H5 120.7 . .
C4 C5 H5 120.7 . .
C5 C6 C7 121.06(14) . .
C5 C6 H6 119.5 . .
C7 C6 H6 119.5 . .
C8 C7 C6 119.94(15) . .
C8 C7 H7 120.0 . .
C6 C7 H7 120.0 . .
C7 C8 C9 120.47(15) . .
C7 C8 H8 119.8 . .
C9 C8 H8 119.8 . .
C4 C9 C8 118.20(13) . .
C4 C9 C1 119.86(12) . .
C8 C9 C1 121.95(13) . .
C2 O3 H3 109.5 . .
C11 C10 C15 120.26(13) . .
C11 C10 C3 120.33(12) . .
C15 C10 C3 119.41(13) . .
O4 C11 C10 118.67(12) . .
O4 C11 C12 121.59(13) . .
C10 C11 C12 119.57(13) . .
O5 C12 C13 124.60(13) . .
O5 C12 C11 115.81(13) . .
C13 C12 C11 119.56(14) . .
C14 C13 C12 120.26(14) . .
C14 C13 H13 119.9 . .
C12 C13 H13 119.9 . .
C15 C14 C13 120.37(14) . .
C15 C14 H14 119.8 . .
C13 C14 H14 119.8 . .
C14 C15 C10 119.93(15) . .
C14 C15 H15 120.0 . .
C10 C15 H15 120.0 . .
C11 O4 C16 116.05(12) . .
O4 C16 H16A 109.5 . .
O4 C16 H16B 109.5 . .
H16A C16 H16B 109.5 . .
O4 C16 H16C 109.5 . .
H16A C16 H16C 109.5 . .
H16B C16 H16C 109.5 . .
C12 O5 C17 117.56(13) . .
O5 C17 H17A 109.5 . .
O5 C17 H17B 109.5 . .
H17A C17 H17B 109.5 . .
O5 C17 H17C 109.5 . .
H17A C17 H17C 109.5 . .
H17B C17 H17C 109.5 . .

loop_
_geom_bond_atom_site_label_1
_geom_bond_atom_site_label_2
_geom_bond_distance
_geom_bond_site_symmetry_2
C1 O1 1.2419(17) .
C1 C2 1.4443(19) .
C1 C9 1.4555(19) .
C2 C3 1.3493(19) .
C2 O3 1.3619(16) .
C3 O2 1.3673(16) .
C3 C10 1.4786(19) .
O2 C4 1.3682(17) .
C4 C9 1.387(2) .
C4 C5 1.399(2) .
C5 C6 1.373(2) .
C5 H5 0.9400 .
C6 C7 1.394(2) .
C6 H6 0.9400 .
C7 C8 1.376(2) .
C7 H7 0.9400 .
C8 C9 1.407(2) .
C8 H8 0.9400 .
O3 H3 0.8300 .
C10 C11 1.386(2) .
C10 C15 1.394(2) .
C11 O4 1.3743(17) .
C11 C12 1.4043(19) .
C12 O5 1.3620(19) .
C12 C13 1.390(2) .
C13 C14 1.384(2) .
C13 H13 0.9400 .
C14 C15 1.379(2) .
C14 H14 0.9400 .
C15 H15 0.9400 .
O4 C16 1.435(2) .
C16 H16A 0.9700 .
C16 H16B 0.9700 .
C16 H16C 0.9700 .
O5 C17 1.4237(19) .
C17 H17A 0.9700 .
C17 H17B 0.9700 .
C17 H17C 0.9700 .

loop_
_geom_hbond_atom_site_label_D
_geom_hbond_atom_site_label_H
_geom_hbond_atom_site_label_A
_geom_hbond_distance_DH
_geom_hbond_distance_HA
_geom_hbond_distance_DA
_geom_hbond_angle_DHA
_geom_hbond_site_symmetry_A
O3 H3 O1 0.83 1.97 2.7531(16) 157.5 3_766

loop_
_geom_torsion_atom_site_label_1
_geom_torsion_atom_site_label_2
_geom_torsion_atom_site_label_3
_geom_torsion_atom_site_label_4
_geom_torsion
_geom_torsion_site_symmetry_1
_geom_torsion_site_symmetry_2
_geom_torsion_site_symmetry_3
_geom_torsion_site_symmetry_4
O1 C1 C2 C3 -176.75(14) . . . .
C9 C1 C2 C3 3.5(2) . . . .
O1 C1 C2 O3 2.5(2) . . . .
C9 C1 C2 O3 -177.30(12) . . . .
O3 C2 C3 O2 -179.42(12) . . . .
C1 C2 C3 O2 -0.2(2) . . . .
O3 C2 C3 C10 -1.9(2) . . . .
C1 C2 C3 C10 177.36(13) . . . .
C2 C3 O2 C4 -2.8(2) . . . .
C10 C3 O2 C4 179.35(11) . . . .
C3 O2 C4 C9 2.22(19) . . . .
C3 O2 C4 C5 -177.85(12) . . . .
O2 C4 C5 C6 178.82(13) . . . .
C9 C4 C5 C6 -1.3(2) . . . .
C4 C5 C6 C7 -0.1(2) . . . .
C5 C6 C7 C8 1.2(2) . . . .
C6 C7 C8 C9 -1.1(2) . . . .
O2 C4 C9 C8 -178.72(13) . . . .
C5 C4 C9 C8 1.4(2) . . . .
O2 C4 C9 C1 1.3(2) . . . .
C5 C4 C9 C1 -178.66(13) . . . .
C7 C8 C9 C4 -0.2(2) . . . .
C7 C8 C9 C1 179.85(14) . . . .
O1 C1 C9 C4 176.29(13) . . . .
C2 C1 C9 C4 -3.93(19) . . . .
O1 C1 C9 C8 -3.7(2) . . . .
C2 C1 C9 C8 176.05(13) . . . .
C2 C3 C10 C11 69.17(19) . . . .
O2 C3 C10 C11 -113.08(14) . . . .
C2 C3 C10 C15 -110.30(17) . . . .
O2 C3 C10 C15 67.45(17) . . . .
C15 C10 C11 O4 -175.07(13) . . . .
C3 C10 C11 O4 5.5(2) . . . .
C15 C10 C11 C12 0.2(2) . . . .
C3 C10 C11 C12 -179.31(13) . . . .
O4 C11 C12 O5 -1.3(2) . . . .
C10 C11 C12 O5 -176.44(13) . . . .
O4 C11 C12 C13 176.96(13) . . . .
C10 C11 C12 C13 1.9(2) . . . .
O5 C12 C13 C14 175.74(15) . . . .
C11 C12 C13 C14 -2.4(2) . . . .
C12 C13 C14 C15 0.9(2) . . . .
C13 C14 C15 C10 1.1(2) . . . .
C11 C10 C15 C14 -1.7(2) . . . .
C3 C10 C15 C14 177.80(14) . . . .
C10 C11 O4 C16 -124.28(15) . . . .
C12 C11 O4 C16 60.58(19) . . . .
C13 C12 O5 C17 12.0(2) . . . .
C11 C12 O5 C17 -169.77(14) . . . .
